data_1561757
loop_
_publ_author_name
'Bykova, E.'
'Gou, H.'
'Bykov, M.'
'Hanfland, M.'
'Dubrovinsky, L.'
'Dubrovinskaia, N.'

_publ_section_title
;
 Crystal structures and compressibility of novel iron borides Fe2B7 and Fe
 B50 synthesized at high pressure and high temperature
;
_journal_name_full 'Journal of Solid State Chemistry'
_journal_page_first 102
_journal_page_last 109
_journal_paper_doi 10.1016/j.jssc.2015.06.040
_journal_volume 230
_journal_year 2015
_chemical_absolute_configuration .
_chemical_compound_source
;
high-pressure high-temperature synthesis
;
_chemical_formula_moiety 'B7 Fe2'
_chemical_formula_sum 'B7 Fe2'
_chemical_formula_weight 187.4
_chemical_name_common 'diiron heptaboride'
_chemical_name_systematic 'diiron heptaboride'
_space_group_IT_number 55
_space_group_name_Hall '-P 2 2ab'
_space_group_name_H-M_alt 'P b a m'
_symmetry_cell_setting orthorhombic
_symmetry_Int_Tables_number 55
_symmetry_space_group_name_Hall '-P 2 2ab'
_symmetry_space_group_name_H-M 'P b a m'
_cell_angle_alpha 90
_cell_angle_beta 90
_cell_angle_gamma 90
_cell_length_a 16.8460(8)
_cell_length_b 10.61070(10)
_cell_length_c 2.87510(10)
_cell_measurement_reflns_used 363
_cell_measurement_temperature 293
_cell_measurement_theta_max 18.7360
_cell_measurement_theta_min 4.3370
_cell_volume 513.92(3)
_computing_cell_refinement
;
CrysAlisPro, Agilent Technologies,
Version 1.171.37.35 (release 13-08-2014 CrysAlis171 .NET)
(compiled Aug 13 2014,18:06:01)
;
_computing_data_collection
;
CrysAlisPro, Agilent Technologies,
Version 1.171.37.35 (release 13-08-2014 CrysAlis171 .NET)
(compiled Aug 13 2014,18:06:01)
;
_computing_data_reduction
;
CrysAlisPro, Agilent Technologies,
Version 1.171.37.35 (release 13-08-2014 CrysAlis171 .NET)
(compiled Aug 13 2014,18:06:01)
;
_computing_structure_refinement 'Jana2006 (Petricek, 2014)'
_computing_structure_solution 'SHELXS-2013 (Sheldrick, 2013)'
_diffrn_ambient_pressure 5650000
_diffrn_ambient_temperature 293
_diffrn_detector 'MAR555 flatpanel detector'
_diffrn_measured_fraction_theta_full 0.85
_diffrn_measured_fraction_theta_max 0.61
_diffrn_measurement_device
;
customized omega-circle diffractometer
;
_diffrn_measurement_device_type 'ESRF, beamline ID09A diffractometer'
_diffrn_measurement_method '\w scans'
_diffrn_radiation_monochromator synchrotron
_diffrn_radiation_probe x-ray
_diffrn_radiation_source synchrotron
_diffrn_radiation_type synchrotron
_diffrn_radiation_wavelength 0.41441
_diffrn_reflns_av_R_equivalents 0.0369
_diffrn_reflns_av_unetI/netI 0.0377
_diffrn_reflns_limit_h_max 21
_diffrn_reflns_limit_h_min -20
_diffrn_reflns_limit_k_max 15
_diffrn_reflns_limit_k_min -15
_diffrn_reflns_limit_l_max 4
_diffrn_reflns_limit_l_min -4
_diffrn_reflns_number 2394
_diffrn_reflns_theta_full 14.3
_diffrn_reflns_theta_max 19.77
_diffrn_reflns_theta_min 1.8
_diffrn_source synchrotron
_exptl_absorpt_coefficient_mu 2.276
_exptl_absorpt_correction_T_max 1.00000
_exptl_absorpt_correction_T_min 0.08695
_exptl_absorpt_correction_type multi-scan
_exptl_absorpt_process_details
;
CrysAlisPro, Agilent Technologies,
Version 1.171.37.35 (release 13-08-2014 CrysAlis171 .NET)
(compiled Aug 13 2014,18:06:01)
Empirical absorption correction using spherical harmonics,
 implemented in SCALE3 ABSPACK scaling algorithm.
;
_exptl_crystal_colour black
_exptl_crystal_density_diffrn 4.8416
_exptl_crystal_description plate
_exptl_crystal_F_000 696
_exptl_crystal_size_max 0.025
_exptl_crystal_size_mid 0.025
_exptl_crystal_size_min 0.005
_refine_ls_extinction_method none
_refine_ls_goodness_of_fit_gt 1.48
_refine_ls_goodness_of_fit_ref 1.53
_refine_ls_number_constraints 0
_refine_ls_number_parameters 67
_refine_ls_number_reflns 834
_refine_ls_number_restraints 0
_refine_ls_R_factor_all 0.0347
_refine_ls_R_factor_gt 0.0295
_refine_ls_shift/su_max 0.0003
_refine_ls_shift/su_mean 0.0001
_refine_ls_structure_factor_coef Fsqd
_refine_ls_weighting_details w=1/(\s^2^(I)+0.0004I^2^)
_refine_ls_weighting_scheme sigma
_refine_ls_wR_factor_gt 0.0741
_refine_ls_wR_factor_ref 0.0827
_reflns_number_gt 726
_reflns_number_total 834
_reflns_threshold_expression I>2\s(I)
_cod_data_source_file Fe2B7_05.7GPa.cif
_cod_data_source_block Fe2B7_5.65GPa
_cod_depositor_comments
;
The following automatic conversions were performed:

data item '_diffrn_radiation_probe' value 'X-ray' was changed to
'x-ray' in accordance with the built-in table derived from the CIF
Core dictionary named 'cif_core.dic' version 2.4.5 last updated on
2014-11-21.

Automatic conversion script
Id: cif_fix_values 8369 2020-08-20 11:38:08Z andrius 
;
_cod_database_code 1561757

loop_
_symmetry_equiv_pos_site_id
_symmetry_equiv_pos_as_xyz
1 x,y,z
2 -x,-y,z
3 -x+1/2,y+1/2,-z
4 x+1/2,-y+1/2,-z
5 -x,-y,-z
6 x,y,-z
7 x+1/2,-y+1/2,z
8 -x+1/2,y+1/2,z

loop_
_atom_site_label
_atom_site_type_symbol
_atom_site_fract_x
_atom_site_fract_y
_atom_site_fract_z
_atom_site_adp_type
_atom_site_U_iso_or_equiv
_atom_site_site_symmetry_multiplicity
_atom_site_occupancy
_atom_site_calc_flag
_atom_site_refinement_flags
_atom_site_disorder_assembly
_atom_site_disorder_group
Fe1 Fe 0.22146(5) 0.46729(6) 0.5 Uani 0.0047(2) 4 1 d . . .
Fe2 Fe 0.12153(5) 0.17913(6) 0 Uani 0.0038(2) 4 1 d . . .
Fe3 Fe 0.46570(5) 0.10623(6) 0.5 Uani 0.0037(2) 4 1 d . . .
Fe4 Fe 0.38876(5) 0.26591(6) 0 Uani 0.0042(2) 4 1 d . . .
B1 B 0.3672(4) 0.0502(5) 0 Uiso 0.0055(9) 4 1 d . . .
B2 B 0.0483(4) 0.4606(5) 0 Uiso 0.0044(8) 4 1 d . . .
B3 B 0.3027(4) 0.3922(5) 0 Uiso 0.0060(9) 4 1 d . . .
B4 B 0.1414(4) 0.3749(5) 0 Uiso 0.0055(9) 4 1 d . . .
B5 B 0.4454(4) 0.4034(5) 0.5 Uiso 0.0049(8) 4 1 d . . .
B6 B 0.1996(4) 0.0443(5) 0 Uiso 0.0034(8) 4 1 d . . .
B7 B 0.2886(4) 0.2885(5) 0.5 Uiso 0.0063(9) 4 1 d . . .
B8 B 0.0333(4) 0.3044(5) 0 Uiso 0.0055(9) 4 1 d . . .
B9 B 0.3988(4) 0.4754(5) 0 Uiso 0.0047(9) 4 1 d . . .
B10 B 0.0540(4) 0.0586(5) 0.5 Uiso 0.0040(8) 4 1 d . . .
B11 B 0.0183(3) 0.2114(4) 0.5 Uiso 0.0033(8) 4 1 d . . .
B12 B 0.3386(4) 0.1378(5) 0.5 Uiso 0.0054(8) 4 1 d . . .
B13 B 0.2196(4) 0.1442(5) 0.5 Uiso 0.0056(9) 4 1 d . . .
B14 B 0.1797(4) 0.2920(5) 0.5 Uiso 0.0055(9) 4 1 d . . .

loop_
_atom_site_aniso_label
_atom_site_aniso_type_symbol
_atom_site_aniso_U_11
_atom_site_aniso_U_22
_atom_site_aniso_U_33
_atom_site_aniso_U_12
_atom_site_aniso_U_13
_atom_site_aniso_U_23
Fe1 Fe 0.0034(5) 0.0016(3) 0.0091(3) -0.0001(2) 0 0
Fe2 Fe 0.0020(4) 0.0032(3) 0.0061(3) 0.0004(2) 0 0
Fe3 Fe 0.0037(4) 0.0031(3) 0.0042(3) 0.0001(2) 0 0
Fe4 Fe 0.0037(5) 0.0043(3) 0.0045(3) 0.0009(2) 0 0

loop_
_atom_type_symbol
_atom_type_scat_dispersion_real
_atom_type_scat_dispersion_imag
_atom_type_scat_source
B -0.0003 0.0002 'International Tables Vol C tables 4.2.6.8 and 6.1.1.1'
Fe 0.1991 0.3104 'International Tables Vol C tables 4.2.6.8 and 6.1.1.1'

loop_
_cell_formula_units_Z
8

loop_
_geom_angle_atom_site_label_1
_geom_angle_atom_site_label_2
_geom_angle_atom_site_label_3
_geom_angle_site_symmetry_1
_geom_angle_site_symmetry_2
_geom_angle_site_symmetry_3
_geom_angle
Fe1 Fe1 Fe1 1_554 . 1_556 180.0(5)
Fe1 Fe1 B1 1_554 . 3_555 50.34(10)
Fe1 Fe1 B1 1_554 . 3_556 129.66(10)
Fe1 Fe1 B3 1_554 . . 47.76(11)
Fe1 Fe1 B3 1_554 . 1_556 132.24(11)
Fe1 Fe1 B4 1_554 . . 49.23(10)
Fe1 Fe1 B4 1_554 . 1_556 130.77(10)
Fe1 Fe1 B6 1_554 . 3_555 47.35(11)
Fe1 Fe1 B6 1_554 . 3_556 132.65(11)
Fe1 Fe1 B7 1_554 . . 90.000(19)
Fe1 Fe1 B12 1_554 . 3_556 90.000(19)
Fe1 Fe1 B13 1_554 . 3_556 90.000(19)
Fe1 Fe1 B14 1_554 . . 90.000(18)
Fe1 Fe1 B1 1_556 . 3_555 129.66(10)
Fe1 Fe1 B1 1_556 . 3_556 50.34(10)
Fe1 Fe1 B3 1_556 . . 132.24(11)
Fe1 Fe1 B3 1_556 . 1_556 47.76(11)
Fe1 Fe1 B4 1_556 . . 130.77(10)
Fe1 Fe1 B4 1_556 . 1_556 49.23(10)
Fe1 Fe1 B6 1_556 . 3_555 132.65(11)
Fe1 Fe1 B6 1_556 . 3_556 47.35(11)
Fe1 Fe1 B7 1_556 . . 90.000(19)
Fe1 Fe1 B12 1_556 . 3_556 90.000(19)
Fe1 Fe1 B13 1_556 . 3_556 90.000(19)
Fe1 Fe1 B14 1_556 . . 90.000(18)
B1 Fe1 B1 3_555 . 3_556 79.32(14)
B1 Fe1 B3 3_555 . . 98.10(14)
B1 Fe1 B3 3_555 . 1_556 177.42(14)
B1 Fe1 B4 3_555 . . 49.52(18)
B1 Fe1 B4 3_555 . 1_556 100.63(19)
B1 Fe1 B6 3_555 . 3_555 80.39(19)
B1 Fe1 B6 3_555 . 3_556 134.25(18)
B1 Fe1 B7 3_555 . . 132.47(13)
B1 Fe1 B12 3_555 . 3_556 48.34(14)
B1 Fe1 B13 3_555 . 3_556 87.99(18)
B1 Fe1 B14 3_555 . . 97.52(19)
B1 Fe1 B3 3_556 . . 177.42(14)
B1 Fe1 B3 3_556 . 1_556 98.10(14)
B1 Fe1 B4 3_556 . . 100.63(19)
B1 Fe1 B4 3_556 . 1_556 49.52(18)
B1 Fe1 B6 3_556 . 3_555 134.25(18)
B1 Fe1 B6 3_556 . 3_556 80.39(19)
B1 Fe1 B7 3_556 . . 132.47(13)
B1 Fe1 B12 3_556 . 3_556 48.34(14)
B1 Fe1 B13 3_556 . 3_556 87.99(18)
B1 Fe1 B14 3_556 . . 97.52(19)
B3 Fe1 B3 . . 1_556 84.47(15)
B3 Fe1 B4 . . . 77.71(19)
B3 Fe1 B4 . . 1_556 131.68(19)
B3 Fe1 B6 . . 3_555 44.51(19)
B3 Fe1 B6 . . 3_556 101.40(19)
B3 Fe1 B7 . . . 49.64(14)
B3 Fe1 B12 . . 3_556 129.60(14)
B3 Fe1 B13 . . 3_556 91.72(19)
B3 Fe1 B14 . . . 82.99(19)
B3 Fe1 B4 1_556 . . 131.68(19)
B3 Fe1 B4 1_556 . 1_556 77.71(19)
B3 Fe1 B6 1_556 . 3_555 101.40(19)
B3 Fe1 B6 1_556 . 3_556 44.51(19)
B3 Fe1 B7 1_556 . . 49.64(14)
B3 Fe1 B12 1_556 . 3_556 129.60(14)
B3 Fe1 B13 1_556 . 3_556 91.72(19)
B3 Fe1 B14 1_556 . . 82.99(19)
B4 Fe1 B4 . . 1_556 81.54(14)
B4 Fe1 B6 . . 3_555 96.49(15)
B4 Fe1 B6 . . 3_556 176.17(17)
B4 Fe1 B7 . . . 86.04(18)
B4 Fe1 B12 . . 3_556 95.15(19)
B4 Fe1 B13 . . 3_556 132.85(13)
B4 Fe1 B14 . . . 50.71(14)
B4 Fe1 B6 1_556 . 3_555 176.17(17)
B4 Fe1 B6 1_556 . 3_556 96.49(15)
B4 Fe1 B7 1_556 . . 86.04(18)
B4 Fe1 B12 1_556 . 3_556 95.15(19)
B4 Fe1 B13 1_556 . 3_556 132.85(13)
B4 Fe1 B14 1_556 . . 50.71(14)
B6 Fe1 B6 3_555 . 3_556 85.29(15)
B6 Fe1 B7 3_555 . . 90.56(18)
B6 Fe1 B12 3_555 . 3_556 88.28(19)
B6 Fe1 B13 3_555 . 3_556 50.70(13)
B6 Fe1 B14 3_555 . . 125.57(15)
B6 Fe1 B7 3_556 . . 90.56(18)
B6 Fe1 B12 3_556 . 3_556 88.28(19)
B6 Fe1 B13 3_556 . 3_556 50.70(13)
B6 Fe1 B14 3_556 . . 125.57(15)
B7 Fe1 B12 . . 3_556 178.4(2)
B7 Fe1 B13 . . 3_556 121.3(2)
B7 Fe1 B14 . . . 51.5(2)
B12 Fe1 B13 3_556 . 3_556 57.1(2)
B12 Fe1 B14 3_556 . . 130.1(2)
B13 Fe1 B14 3_556 . . 172.8(2)
Fe2 Fe2 Fe2 1_554 . 1_556 180.0(5)
Fe2 Fe2 B4 1_554 . . 90.000(18)
Fe2 Fe2 B6 1_554 . . 90.000(19)
Fe2 Fe2 B8 1_554 . . 90.00(2)
Fe2 Fe2 B9 1_554 . 3_545 90.000(18)
Fe2 Fe2 B10 1_554 . 1_554 49.97(9)
Fe2 Fe2 B10 1_554 . . 130.03(9)
Fe2 Fe2 B11 1_554 . 1_554 50.95(9)
Fe2 Fe2 B11 1_554 . . 129.05(10)
Fe2 Fe2 B13 1_554 . 1_554 49.67(10)
Fe2 Fe2 B13 1_554 . . 130.33(11)
Fe2 Fe2 B14 1_554 . 1_554 47.12(10)
Fe2 Fe2 B14 1_554 . . 132.88(11)
Fe2 Fe2 B4 1_556 . . 90.000(18)
Fe2 Fe2 B6 1_556 . . 90.000(19)
Fe2 Fe2 B8 1_556 . . 90.00(2)
Fe2 Fe2 B9 1_556 . 3_545 90.000(18)
Fe2 Fe2 B10 1_556 . 1_554 130.03(9)
Fe2 Fe2 B10 1_556 . . 49.97(9)
Fe2 Fe2 B11 1_556 . 1_554 129.05(10)
Fe2 Fe2 B11 1_556 . . 50.95(9)
Fe2 Fe2 B13 1_556 . 1_554 130.33(11)
Fe2 Fe2 B13 1_556 . . 49.67(10)
Fe2 Fe2 B14 1_556 . 1_554 132.88(11)
Fe2 Fe2 B14 1_556 . . 47.12(10)
B4 Fe2 B6 . . . 128.3(2)
B4 Fe2 B8 . . . 57.4(2)
B4 Fe2 B9 . . 3_545 179.8(2)
B4 Fe2 B10 . . 1_554 130.23(14)
B4 Fe2 B10 . . . 130.23(14)
B4 Fe2 B11 . . 1_554 88.46(18)
B4 Fe2 B11 . . . 88.46(18)
B4 Fe2 B13 . . 1_554 92.66(19)
B4 Fe2 B13 . . . 92.66(19)
B4 Fe2 B14 . . 1_554 50.67(14)
B4 Fe2 B14 . . . 50.67(14)
B6 Fe2 B8 . . . 174.4(2)
B6 Fe2 B9 . . 3_545 51.6(2)
B6 Fe2 B10 . . 1_554 85.59(19)
B6 Fe2 B10 . . . 85.59(19)
B6 Fe2 B11 . . 1_554 128.76(14)
B6 Fe2 B11 . . . 128.76(14)
B6 Fe2 B13 . . 1_554 51.22(15)
B6 Fe2 B13 . . . 51.22(15)
B6 Fe2 B14 . . 1_554 95.9(2)
B6 Fe2 B14 . . . 95.9(2)
B8 Fe2 B9 . . 3_545 122.8(2)
B8 Fe2 B10 . . 1_554 90.12(19)
B8 Fe2 B10 . . . 90.12(19)
B8 Fe2 B11 . . 1_554 48.08(13)
B8 Fe2 B11 . . . 48.08(13)
B8 Fe2 B13 . . 1_554 131.74(14)
B8 Fe2 B13 . . . 131.74(14)
B8 Fe2 B14 . . 1_554 88.16(19)
B8 Fe2 B14 . . . 88.16(19)
B9 Fe2 B10 3_545 . 1_554 49.86(14)
B9 Fe2 B10 3_545 . . 49.86(14)
B9 Fe2 B11 3_545 . 1_554 91.67(17)
B9 Fe2 B11 3_545 . . 91.67(17)
B9 Fe2 B13 3_545 . 1_554 87.21(18)
B9 Fe2 B13 3_545 . . 87.21(18)
B9 Fe2 B14 3_545 . 1_554 129.25(14)
B9 Fe2 B14 3_545 . . 129.25(14)
B10 Fe2 B10 1_554 . . 80.07(13)
B10 Fe2 B11 1_554 . 1_554 45.00(18)
B10 Fe2 B11 1_554 . . 95.93(17)
B10 Fe2 B13 1_554 . 1_554 82.34(18)
B10 Fe2 B13 1_554 . . 134.37(19)
B10 Fe2 B14 1_554 . 1_554 97.06(14)
B10 Fe2 B14 1_554 . . 176.65(18)
B10 Fe2 B11 . . 1_554 95.93(17)
B10 Fe2 B11 . . . 45.00(18)
B10 Fe2 B13 . . 1_554 134.37(19)
B10 Fe2 B13 . . . 82.34(18)
B10 Fe2 B14 . . 1_554 176.65(18)
B10 Fe2 B14 . . . 97.06(14)
B11 Fe2 B11 1_554 . . 78.09(13)
B11 Fe2 B13 1_554 . 1_554 100.61(14)
B11 Fe2 B13 1_554 . . 178.27(17)
B11 Fe2 B14 1_554 . 1_554 80.78(18)
B11 Fe2 B14 1_554 . . 134.20(19)
B11 Fe2 B13 . . 1_554 178.27(17)
B11 Fe2 B13 . . . 100.61(14)
B11 Fe2 B14 . . 1_554 134.20(19)
B11 Fe2 B14 . . . 80.78(18)
B13 Fe2 B13 1_554 . . 80.66(14)
B13 Fe2 B14 1_554 . 1_554 46.30(19)
B13 Fe2 B14 1_554 . . 100.95(19)
B13 Fe2 B14 . . 1_554 100.95(19)
B13 Fe2 B14 . . . 46.30(19)
B14 Fe2 B14 1_554 . . 85.76(15)
Fe3 Fe3 Fe3 1_554 . 1_556 180.0(5)
Fe3 Fe3 Fe3 1_554 . 2_655 90.000(19)
Fe3 Fe3 Fe4 1_554 . . 56.025(17)
Fe3 Fe3 Fe4 1_554 . 1_556 123.98(3)
Fe3 Fe3 B1 1_554 . . 50.79(10)
Fe3 Fe3 B1 1_554 . 1_556 129.21(10)
Fe3 Fe3 B2 1_554 . 3_545 47.39(9)
Fe3 Fe3 B2 1_554 . 3_546 132.61(9)
Fe3 Fe3 B2 1_554 . 4_555 47.37(11)
Fe3 Fe3 B2 1_554 . 4_556 132.63(11)
Fe3 Fe3 B8 1_554 . 4_555 45.88(11)
Fe3 Fe3 B8 1_554 . 4_556 134.12(12)
Fe3 Fe3 B11 1_554 . 4_556 90.000(19)
Fe3 Fe3 B12 1_554 . . 90.00(2)
Fe3 Fe3 Fe3 1_556 . 2_655 90.000(19)
Fe3 Fe3 Fe4 1_556 . . 123.98(3)
Fe3 Fe3 Fe4 1_556 . 1_556 56.025(17)
Fe3 Fe3 B1 1_556 . . 129.21(10)
Fe3 Fe3 B1 1_556 . 1_556 50.79(10)
Fe3 Fe3 B2 1_556 . 3_545 132.61(9)
Fe3 Fe3 B2 1_556 . 3_546 47.39(9)
Fe3 Fe3 B2 1_556 . 4_555 132.63(11)
Fe3 Fe3 B2 1_556 . 4_556 47.37(11)
Fe3 Fe3 B8 1_556 . 4_555 134.12(12)
Fe3 Fe3 B8 1_556 . 4_556 45.88(11)
Fe3 Fe3 B11 1_556 . 4_556 90.000(19)
Fe3 Fe3 B12 1_556 . . 90.00(2)
Fe3 Fe3 Fe4 2_655 . . 144.684(15)
Fe3 Fe3 Fe4 2_655 . 1_556 144.684(15)
Fe3 Fe3 B1 2_655 . . 95.75(13)
Fe3 Fe3 B1 2_655 . 1_556 95.75(13)
Fe3 Fe3 B2 2_655 . 3_545 53.36(13)
Fe3 Fe3 B2 2_655 . 3_546 53.36(13)
Fe3 Fe3 B2 2_655 . 4_555 53.39(11)
Fe3 Fe3 B2 2_655 . 4_556 53.39(11)
Fe3 Fe3 B8 2_655 . 4_555 99.04(15)
Fe3 Fe3 B8 2_655 . 4_556 99.04(15)
Fe3 Fe3 B11 2_655 . 4_556 128.25(16)
Fe3 Fe3 B12 2_655 . . 126.05(13)
Fe4 Fe3 Fe4 . . 1_556 67.95(2)
Fe4 Fe3 B1 . . . 56.73(12)
Fe4 Fe3 B1 . . 1_556 99.08(13)
Fe4 Fe3 B2 . . 3_545 92.58(12)
Fe4 Fe3 B2 . . 3_546 143.28(17)
Fe4 Fe3 B2 . . 4_555 99.90(10)
Fe4 Fe3 B2 . . 4_556 158.25(14)
Fe4 Fe3 B8 . . 4_555 65.56(16)
Fe4 Fe3 B8 . . 4_556 111.37(14)
Fe4 Fe3 B11 . . 4_556 67.11(12)
Fe4 Fe3 B12 . . . 53.15(9)
Fe4 Fe3 B1 1_556 . . 99.08(13)
Fe4 Fe3 B1 1_556 . 1_556 56.73(12)
Fe4 Fe3 B2 1_556 . 3_545 143.28(17)
Fe4 Fe3 B2 1_556 . 3_546 92.58(12)
Fe4 Fe3 B2 1_556 . 4_555 158.25(14)
Fe4 Fe3 B2 1_556 . 4_556 99.90(10)
Fe4 Fe3 B8 1_556 . 4_555 111.37(14)
Fe4 Fe3 B8 1_556 . 4_556 65.56(16)
Fe4 Fe3 B11 1_556 . 4_556 67.11(12)
Fe4 Fe3 B12 1_556 . . 53.15(9)
B1 Fe3 B1 . . 1_556 78.41(14)
B1 Fe3 B2 . . 3_545 45.6(2)
B1 Fe3 B2 . . 3_546 99.01(17)
B1 Fe3 B2 . . 4_555 87.87(17)
B1 Fe3 B2 . . 4_556 144.98(18)
B1 Fe3 B8 . . 4_555 94.73(16)
B1 Fe3 B8 . . 4_556 164.3(2)
B1 Fe3 B11 . . 4_556 122.78(15)
B1 Fe3 B12 . . . 47.14(14)
B1 Fe3 B2 1_556 . 3_545 99.01(17)
B1 Fe3 B2 1_556 . 3_546 45.6(2)
B1 Fe3 B2 1_556 . 4_555 144.98(18)
B1 Fe3 B2 1_556 . 4_556 87.87(17)
B1 Fe3 B8 1_556 . 4_555 164.3(2)
B1 Fe3 B8 1_556 . 4_556 94.73(16)
B1 Fe3 B11 1_556 . 4_556 122.78(15)
B1 Fe3 B12 1_556 . . 47.14(14)
B2 Fe3 B2 3_545 . 3_546 85.21(13)
B2 Fe3 B2 3_545 . 4_555 51.0(2)
B2 Fe3 B2 3_545 . 4_556 106.75(18)
B2 Fe3 B8 3_545 . 4_555 85.66(16)
B2 Fe3 B8 3_545 . 4_556 150.1(2)
B2 Fe3 B11 3_545 . 4_556 135.06(12)
B2 Fe3 B12 3_545 . . 90.16(19)
B2 Fe3 B2 3_546 . 4_555 106.75(18)
B2 Fe3 B2 3_546 . 4_556 51.0(2)
B2 Fe3 B8 3_546 . 4_555 150.1(2)
B2 Fe3 B8 3_546 . 4_556 85.66(16)
B2 Fe3 B11 3_546 . 4_556 135.06(12)
B2 Fe3 B12 3_546 . . 90.16(19)
B2 Fe3 B2 4_555 . 4_556 85.26(16)
B2 Fe3 B8 4_555 . 4_555 47.19(19)
B2 Fe3 B8 4_555 . 4_556 105.3(2)
B2 Fe3 B11 4_555 . 4_556 91.76(18)
B2 Fe3 B12 4_555 . . 134.38(13)
B2 Fe3 B8 4_556 . 4_555 105.3(2)
B2 Fe3 B8 4_556 . 4_556 47.19(19)
B2 Fe3 B11 4_556 . 4_556 91.76(18)
B2 Fe3 B12 4_556 . . 134.38(13)
B8 Fe3 B8 4_555 . 4_556 88.23(16)
B8 Fe3 B11 4_555 . 4_556 49.65(13)
B8 Fe3 B12 4_555 . . 118.29(18)
B8 Fe3 B11 4_556 . 4_556 49.65(13)
B8 Fe3 B12 4_556 . . 118.29(18)
B11 Fe3 B12 4_556 . . 105.7(2)
Fe3 Fe4 Fe3 1_554 . . 67.95(2)
Fe3 Fe4 Fe4 1_554 . 1_554 56.025(17)
Fe3 Fe4 Fe4 1_554 . 1_556 123.98(3)
Fe3 Fe4 B1 1_554 . . 55.13(11)
Fe3 Fe4 B3 1_554 . . 144.79(4)
Fe3 Fe4 B5 1_554 . 1_554 81.77(12)
Fe3 Fe4 B5 1_554 . . 124.61(15)
Fe3 Fe4 B7 1_554 . 1_554 95.27(11)
Fe3 Fe4 B7 1_554 . . 144.33(14)
Fe3 Fe4 B9 1_554 . . 128.22(11)
Fe3 Fe4 B12 1_554 . 1_554 53.73(16)
Fe3 Fe4 B12 1_554 . . 98.93(13)
Fe3 Fe4 Fe4 . . 1_554 123.98(3)
Fe3 Fe4 Fe4 . . 1_556 56.025(17)
Fe3 Fe4 B1 . . . 55.13(11)
Fe3 Fe4 B3 . . . 144.79(4)
Fe3 Fe4 B5 . . 1_554 124.61(15)
Fe3 Fe4 B5 . . . 81.77(12)
Fe3 Fe4 B7 . . 1_554 144.33(14)
Fe3 Fe4 B7 . . . 95.27(11)
Fe3 Fe4 B9 . . . 128.22(11)
Fe3 Fe4 B12 . . 1_554 98.93(13)
Fe3 Fe4 B12 . . . 53.73(16)
Fe4 Fe4 Fe4 1_554 . 1_556 180.0(5)
Fe4 Fe4 B1 1_554 . . 90.000(18)
Fe4 Fe4 B3 1_554 . . 90.00(2)
Fe4 Fe4 B5 1_554 . 1_554 50.49(9)
Fe4 Fe4 B5 1_554 . . 129.51(9)
Fe4 Fe4 B7 1_554 . 1_554 49.86(10)
Fe4 Fe4 B7 1_554 . . 130.14(11)
Fe4 Fe4 B9 1_554 . . 90.000(18)
Fe4 Fe4 B12 1_554 . 1_554 48.06(10)
Fe4 Fe4 B12 1_554 . . 131.94(10)
Fe4 Fe4 B1 1_556 . . 90.000(18)
Fe4 Fe4 B3 1_556 . . 90.00(2)
Fe4 Fe4 B5 1_556 . 1_554 129.51(9)
Fe4 Fe4 B5 1_556 . . 50.49(9)
Fe4 Fe4 B7 1_556 . 1_554 130.14(11)
Fe4 Fe4 B7 1_556 . . 49.86(10)
Fe4 Fe4 B9 1_556 . . 90.000(18)
Fe4 Fe4 B12 1_556 . 1_554 131.94(10)
Fe4 Fe4 B12 1_556 . . 48.06(10)
B1 Fe4 B3 . . . 123.7(2)
B1 Fe4 B5 . . 1_554 134.73(12)
B1 Fe4 B5 . . . 134.73(12)
B1 Fe4 B7 . . 1_554 89.29(18)
B1 Fe4 B7 . . . 89.29(18)
B1 Fe4 B9 . . . 175.3(2)
B1 Fe4 B12 . . 1_554 46.73(12)
B1 Fe4 B12 . . . 46.73(12)
B3 Fe4 B5 . . 1_554 82.64(19)
B3 Fe4 B5 . . . 82.64(19)
B3 Fe4 B7 . . 1_554 51.05(15)
B3 Fe4 B7 . . . 51.05(15)
B3 Fe4 B9 . . . 51.6(2)
B3 Fe4 B12 . . 1_554 98.1(2)
B3 Fe4 B12 . . . 98.1(2)
B5 Fe4 B5 1_554 . . 79.02(12)
B5 Fe4 B7 1_554 . 1_554 80.80(18)
B5 Fe4 B7 1_554 . . 131.34(19)
B5 Fe4 B9 1_554 . . 47.49(13)
B5 Fe4 B12 1_554 . 1_554 98.54(13)
B5 Fe4 B12 1_554 . . 177.38(16)
B5 Fe4 B7 . . 1_554 131.34(19)
B5 Fe4 B7 . . . 80.80(18)
B5 Fe4 B9 . . . 47.49(13)
B5 Fe4 B12 . . 1_554 177.38(16)
B5 Fe4 B12 . . . 98.54(13)
B7 Fe4 B7 1_554 . . 80.28(15)
B7 Fe4 B9 1_554 . . 87.14(18)
B7 Fe4 B12 1_554 . 1_554 48.68(19)
B7 Fe4 B12 1_554 . . 101.62(19)
B7 Fe4 B9 . . . 87.14(18)
B7 Fe4 B12 . . 1_554 101.62(19)
B7 Fe4 B12 . . . 48.68(19)
B9 Fe4 B12 . . 1_554 131.27(13)
B9 Fe4 B12 . . . 131.27(13)
B12 Fe4 B12 1_554 . . 83.87(14)
Fe1 B1 Fe1 3_545 . 3_546 79.32(19)
Fe1 B1 Fe3 3_545 . 1_554 100.52(3)
Fe1 B1 Fe3 3_545 . . 171.7(3)
Fe1 B1 Fe4 3_545 . . 119.32(19)
Fe1 B1 B2 3_545 . 3_545 109.5(2)
Fe1 B1 B12 3_545 . 1_554 60.6(2)
Fe1 B1 B12 3_545 . . 122.7(4)
Fe1 B1 Fe3 3_546 . 1_554 171.7(3)
Fe1 B1 Fe3 3_546 . . 100.52(3)
Fe1 B1 Fe4 3_546 . . 119.32(19)
Fe1 B1 B2 3_546 . 3_545 109.5(2)
Fe1 B1 B12 3_546 . 1_554 122.7(4)
Fe1 B1 B12 3_546 . . 60.6(2)
Fe3 B1 Fe3 1_554 . . 78.41(19)
Fe3 B1 Fe4 1_554 . . 68.14(14)
Fe3 B1 B2 1_554 . 3_545 62.5(2)
Fe3 B1 B12 1_554 . 1_554 63.3(2)
Fe3 B1 B12 1_554 . . 124.9(3)
Fe3 B1 Fe4 . . . 68.14(14)
Fe3 B1 B2 . . 3_545 62.5(2)
Fe3 B1 B12 . . 1_554 124.9(3)
Fe3 B1 B12 . . . 63.3(2)
Fe4 B1 B2 . . 3_545 114.7(3)
Fe4 B1 B12 . . 1_554 61.7(2)
Fe4 B1 B12 . . . 61.7(2)
B2 B1 B12 3_545 . 1_554 121.1(3)
B2 B1 B12 3_545 . . 121.1(3)
B12 B1 B12 1_554 . . 107.8(3)
Fe3 B2 Fe3 3_555 . 3_556 85.21(18)
Fe3 B2 Fe3 3_555 . 4_455 73.25(11)
Fe3 B2 Fe3 3_555 . 4_456 129.0(3)
Fe3 B2 B1 3_555 . 3_555 71.8(2)
Fe3 B2 B2 3_555 . 2_565 64.45(18)
Fe3 B2 B4 3_555 . . 117.5(3)
Fe3 B2 B8 3_555 . . 134.64(16)
Fe3 B2 Fe3 3_556 . 4_455 129.0(3)
Fe3 B2 Fe3 3_556 . 4_456 73.25(11)
Fe3 B2 B1 3_556 . 3_555 71.8(2)
Fe3 B2 B2 3_556 . 2_565 64.45(18)
Fe3 B2 B4 3_556 . . 117.5(3)
Fe3 B2 B8 3_556 . . 134.64(16)
Fe3 B2 Fe3 4_455 . 4_456 85.3(2)
Fe3 B2 B1 4_455 . 3_555 136.94(11)
Fe3 B2 B2 4_455 . 2_565 64.5(2)
Fe3 B2 B4 4_455 . . 113.5(2)
Fe3 B2 B8 4_455 . . 64.6(2)
Fe3 B2 B1 4_456 . 3_555 136.94(11)
Fe3 B2 B2 4_456 . 2_565 64.5(2)
Fe3 B2 B4 4_456 . . 113.5(2)
Fe3 B2 B8 4_456 . . 64.6(2)
B1 B2 B2 3_555 . 2_565 119.1(4)
B1 B2 B4 3_555 . . 63.9(3)
B1 B2 B8 3_555 . . 132.4(5)
B2 B2 B4 2_565 . . 177.1(4)
B2 B2 B8 2_565 . . 108.5(4)
B4 B2 B8 . . . 68.5(3)
Fe1 B3 Fe1 1_554 . . 84.5(2)
Fe1 B3 Fe4 1_554 . . 136.28(12)
Fe1 B3 B6 1_554 . 3_555 67.2(2)
Fe1 B3 B7 1_554 . 1_554 67.2(2)
Fe1 B3 B7 1_554 . . 132.1(4)
Fe1 B3 B9 1_554 . . 112.5(2)
Fe1 B3 Fe4 . . . 136.28(12)
Fe1 B3 B6 . . 3_555 67.2(2)
Fe1 B3 B7 . . 1_554 132.1(4)
Fe1 B3 B7 . . . 67.2(2)
Fe1 B3 B9 . . . 112.5(2)
Fe4 B3 B6 . . 3_555 134.1(4)
Fe4 B3 B7 . . 1_554 71.7(2)
Fe4 B3 B7 . . . 71.7(2)
Fe4 B3 B9 . . . 71.4(3)
B6 B3 B7 3_555 . 1_554 126.8(2)
B6 B3 B7 3_555 . . 126.8(2)
B6 B3 B9 3_555 . . 62.7(3)
B7 B3 B7 1_554 . . 103.9(3)
B7 B3 B9 1_554 . . 113.8(3)
B7 B3 B9 . . . 113.8(3)
Fe1 B4 Fe1 1_554 . . 81.5(2)
Fe1 B4 Fe2 1_554 . . 122.50(19)
Fe1 B4 B2 1_554 . . 107.8(2)
Fe1 B4 B14 1_554 . 1_554 58.5(2)
Fe1 B4 B14 1_554 . . 121.2(4)
Fe1 B4 Fe2 . . . 122.50(19)
Fe1 B4 B2 . . . 107.8(2)
Fe1 B4 B14 . . 1_554 121.2(4)
Fe1 B4 B14 . . . 58.5(2)
Fe2 B4 B2 . . . 110.9(3)
Fe2 B4 B14 . . 1_554 64.9(2)
Fe2 B4 B14 . . . 64.9(2)
B2 B4 B14 . . 1_554 123.6(3)
B2 B4 B14 . . . 123.6(3)
B14 B4 B14 1_554 . . 105.6(3)
Fe4 B5 Fe4 . . 1_556 79.02(17)
Fe4 B5 B9 . . . 65.39(18)
Fe4 B5 B9 . . 1_556 126.5(4)
Fe4 B5 B10 . . 3_556 130.4(2)
Fe4 B5 B11 . . 4_556 81.1(2)
Fe4 B5 B9 1_556 . . 126.5(4)
Fe4 B5 B9 1_556 . 1_556 65.39(18)
Fe4 B5 B10 1_556 . 3_556 130.4(2)
Fe4 B5 B11 1_556 . 4_556 81.1(2)
B9 B5 B9 . . 1_556 105.3(3)
B9 B5 B10 . . 3_556 65.1(2)
B9 B5 B11 . . 4_556 127.3(2)
B9 B5 B10 1_556 . 3_556 65.1(2)
B9 B5 B11 1_556 . 4_556 127.3(2)
B10 B5 B11 3_556 . 4_556 134.4(5)
Fe1 B6 Fe1 3_545 . 3_546 85.3(2)
Fe1 B6 Fe2 3_545 . . 135.03(12)
Fe1 B6 B3 3_545 . 3_545 68.3(2)
Fe1 B6 B9 3_545 . 3_545 114.7(2)
Fe1 B6 B13 3_545 . 1_554 64.68(19)
Fe1 B6 B13 3_545 . . 130.1(4)
Fe1 B6 Fe2 3_546 . . 135.03(12)
Fe1 B6 B3 3_546 . 3_545 68.3(2)
Fe1 B6 B9 3_546 . 3_545 114.7(2)
Fe1 B6 B13 3_546 . 1_554 130.1(4)
Fe1 B6 B13 3_546 . . 64.68(19)
Fe2 B6 B3 . . 3_545 136.1(4)
Fe2 B6 B9 . . 3_545 71.2(3)
Fe2 B6 B13 . . 1_554 72.3(2)
Fe2 B6 B13 . . . 72.3(2)
B3 B6 B9 3_545 . 3_545 64.9(3)
B3 B6 B13 3_545 . 1_554 126.0(2)
B3 B6 B13 3_545 . . 126.0(2)
B9 B6 B13 3_545 . 1_554 113.9(3)
B9 B6 B13 3_545 . . 113.9(3)
B13 B6 B13 1_554 . . 104.5(3)
Fe1 B7 Fe4 . . . 118.67(19)
Fe1 B7 Fe4 . . 1_556 118.67(19)
Fe1 B7 B3 . . . 63.2(2)
Fe1 B7 B3 . . 1_556 63.2(2)
Fe1 B7 B12 . . . 177.0(4)
Fe1 B7 B14 . . . 58.0(2)
Fe4 B7 Fe4 . . 1_556 80.3(2)
Fe4 B7 B3 . . . 57.2(2)
Fe4 B7 B3 . . 1_556 118.3(3)
Fe4 B7 B12 . . . 63.4(2)
Fe4 B7 B14 . . . 139.37(11)
Fe4 B7 B3 1_556 . . 118.3(3)
Fe4 B7 B3 1_556 . 1_556 57.2(2)
Fe4 B7 B12 1_556 . . 63.4(2)
Fe4 B7 B14 1_556 . . 139.37(11)
B3 B7 B3 . . 1_556 103.9(3)
B3 B7 B12 . . . 118.2(3)
B3 B7 B14 . . . 96.8(3)
B3 B7 B12 1_556 . . 118.2(3)
B3 B7 B14 1_556 . . 96.8(3)
B12 B7 B14 . . . 119.0(4)
Fe2 B8 Fe3 . . 4_455 135.85(11)
Fe2 B8 Fe3 . . 4_456 135.85(11)
Fe2 B8 B2 . . . 123.2(4)
Fe2 B8 B11 . . 1_554 74.6(2)
Fe2 B8 B11 . . . 74.6(2)
Fe3 B8 Fe3 4_455 . 4_456 88.2(2)
Fe3 B8 B2 4_455 . . 68.2(2)
Fe3 B8 B11 4_455 . 1_554 67.04(18)
Fe3 B8 B11 4_455 . . 138.3(4)
Fe3 B8 B2 4_456 . . 68.2(2)
Fe3 B8 B11 4_456 . 1_554 138.3(4)
Fe3 B8 B11 4_456 . . 67.04(18)
B2 B8 B11 . . 1_554 125.11(19)
B2 B8 B11 . . . 125.11(19)
B11 B8 B11 1_554 . . 109.4(3)
Fe2 B9 Fe4 3_555 . . 166.7(3)
Fe2 B9 B3 3_555 . . 109.6(3)
Fe2 B9 B5 3_555 . 1_554 119.1(2)
Fe2 B9 B5 3_555 . . 119.1(2)
Fe2 B9 B6 3_555 . 3_555 57.2(2)
Fe4 B9 B3 . . . 57.0(2)
Fe4 B9 B5 . . 1_554 67.1(2)
Fe4 B9 B5 . . . 67.1(2)
Fe4 B9 B6 . . 3_555 109.4(3)
B3 B9 B5 . . 1_554 100.3(3)
B3 B9 B5 . . . 100.3(3)
B3 B9 B6 . . 3_555 52.4(3)
B5 B9 B5 1_554 . . 105.3(3)
B5 B9 B6 1_554 . 3_555 124.6(2)
B5 B9 B6 . . 3_555 124.6(2)
Fe2 B10 Fe2 . . 1_556 80.07(18)
Fe2 B10 B5 . . 3_546 124.7(3)
Fe2 B10 B11 . . . 68.9(2)
Fe2 B10 B5 1_556 . 3_546 124.7(3)
Fe2 B10 B11 1_556 . . 68.9(2)
B5 B10 B11 3_546 . . 160.0(5)
Fe2 B11 Fe2 . . 1_556 78.09(18)
Fe2 B11 Fe3 . . 4_456 116.99(18)
Fe2 B11 B5 . . 4_456 115.8(2)
Fe2 B11 B8 . . . 57.4(2)
Fe2 B11 B8 . . 1_556 119.3(3)
Fe2 B11 B10 . . . 66.1(2)
Fe2 B11 Fe3 1_556 . 4_456 116.99(18)
Fe2 B11 B5 1_556 . 4_456 115.8(2)
Fe2 B11 B8 1_556 . . 119.3(3)
Fe2 B11 B8 1_556 . 1_556 57.4(2)
Fe2 B11 B10 1_556 . . 66.1(2)
Fe3 B11 B5 4_456 . 4_456 110.2(3)
Fe3 B11 B8 4_456 . . 63.3(2)
Fe3 B11 B8 4_456 . 1_556 63.3(2)
Fe3 B11 B10 4_456 . . 175.8(4)
B5 B11 B8 4_456 . . 119.8(3)
B5 B11 B8 4_456 . 1_556 119.8(3)
B5 B11 B10 4_456 . . 65.6(3)
B8 B11 B8 . . 1_556 109.4(3)
B8 B11 B10 . . . 118.4(3)
B8 B11 B10 1_556 . . 118.4(3)
Fe1 B12 Fe3 3_546 . . 110.3(2)
Fe1 B12 Fe4 3_546 . . 137.99(9)
Fe1 B12 Fe4 3_546 . 1_556 137.99(9)
Fe1 B12 B1 3_546 . . 71.1(2)
Fe1 B12 B1 3_546 . 1_556 71.1(2)
Fe1 B12 B7 3_546 . . 123.0(4)
Fe3 B12 Fe4 . . . 73.13(18)
Fe3 B12 Fe4 . . 1_556 73.13(18)
Fe3 B12 B1 . . . 69.6(3)
Fe3 B12 B1 . . 1_556 69.6(3)
Fe3 B12 B7 . . . 126.7(3)
Fe4 B12 Fe4 . . 1_556 83.87(19)
Fe4 B12 B1 . . . 71.56(18)
Fe4 B12 B1 . . 1_556 139.8(4)
Fe4 B12 B7 . . . 67.94(19)
Fe4 B12 B1 1_556 . . 139.8(4)
Fe4 B12 B1 1_556 . 1_556 71.56(18)
Fe4 B12 B7 1_556 . . 67.94(19)
B1 B12 B1 . . 1_556 107.8(3)
B1 B12 B7 . . . 126.08(19)
B1 B12 B7 1_556 . . 126.08(19)
Fe1 B13 Fe2 3_546 . . 119.70(19)
Fe1 B13 Fe2 3_546 . 1_556 119.70(19)
Fe1 B13 B6 3_546 . . 64.6(2)
Fe1 B13 B6 3_546 . 1_556 64.6(2)
Fe1 B13 B14 3_546 . . 175.3(4)
Fe2 B13 Fe2 . . 1_556 80.7(2)
Fe2 B13 B6 . . . 56.5(2)
Fe2 B13 B6 . . 1_556 118.1(3)
Fe2 B13 B14 . . . 63.5(2)
Fe2 B13 B6 1_556 . . 118.1(3)
Fe2 B13 B6 1_556 . 1_556 56.5(2)
Fe2 B13 B14 1_556 . . 63.5(2)
B6 B13 B6 . . 1_556 104.5(3)
B6 B13 B14 . . . 117.6(3)
B6 B13 B14 1_556 . . 117.6(3)
Fe1 B14 Fe2 . . . 133.99(13)
Fe1 B14 Fe2 . . 1_556 133.99(13)
Fe1 B14 B4 . . . 70.8(2)
Fe1 B14 B4 . . 1_556 70.8(2)
Fe1 B14 B7 . . . 70.5(3)
Fe1 B14 B13 . . . 136.1(4)
Fe2 B14 Fe2 . . 1_556 85.8(2)
Fe2 B14 B4 . . . 64.42(18)
Fe2 B14 B4 . . 1_556 130.7(4)
Fe2 B14 B7 . . . 116.9(2)
Fe2 B14 B13 . . . 70.2(2)
Fe2 B14 B4 1_556 . . 130.7(4)
Fe2 B14 B4 1_556 . 1_556 64.42(18)
Fe2 B14 B7 1_556 . . 116.9(2)
Fe2 B14 B13 1_556 . . 70.2(2)
B4 B14 B4 . . 1_556 105.6(3)
B4 B14 B7 . . . 111.6(3)
B4 B14 B13 . . . 126.06(19)
B4 B14 B7 1_556 . . 111.6(3)
B4 B14 B13 1_556 . . 126.06(19)
B7 B14 B13 . . . 65.6(3)

loop_
_geom_bond_atom_site_label_1
_geom_bond_atom_site_label_2
_geom_bond_site_symmetry_1
_geom_bond_site_symmetry_2
_geom_bond_distance
Fe1 Fe1 . 1_554 2.8751(2)
Fe1 Fe1 . 1_556 2.8751(2)
Fe1 B1 . 3_555 2.252(5)
Fe1 B1 . 3_556 2.252(5)
Fe1 B3 . . 2.139(4)
Fe1 B3 . 1_556 2.139(4)
Fe1 B4 . . 2.201(4)
Fe1 B4 . 1_556 2.201(4)
Fe1 B6 . 3_555 2.122(4)
Fe1 B6 . 3_556 2.122(4)
Fe1 B7 . . 2.209(6)
Fe1 B12 . 3_556 2.073(5)
Fe1 B13 . 3_556 2.123(5)
Fe1 B14 . . 1.988(5)
Fe2 Fe2 . 1_554 2.8751(2)
Fe2 Fe2 . 1_556 2.8751(2)
Fe2 B4 . . 2.104(5)
Fe2 B6 . . 1.943(6)
Fe2 B8 . . 1.993(6)
Fe2 B9 . 3_545 2.188(5)
Fe2 B10 . 1_554 2.235(4)
Fe2 B10 . . 2.235(4)
Fe2 B11 . 1_554 2.282(5)
Fe2 B11 . . 2.282(5)
Fe2 B13 . 1_554 2.221(5)
Fe2 B13 . . 2.221(5)
Fe2 B14 . 1_554 2.113(4)
Fe2 B14 . . 2.113(4)
Fe3 Fe3 . 1_554 2.8751(2)
Fe3 Fe3 . 1_556 2.8751(2)
Fe3 Fe3 . 2_655 2.5332(9)
Fe3 Fe4 . . 2.5724(8)
Fe3 Fe4 . 1_556 2.5724(8)
Fe3 B1 . . 2.274(5)
Fe3 B1 . 1_556 2.274(5)
Fe3 B2 . 3_545 2.124(4)
Fe3 B2 . 3_546 2.124(4)
Fe3 B2 . 4_555 2.123(4)
Fe3 B2 . 4_556 2.123(4)
Fe3 B8 . 4_555 2.065(4)
Fe3 B8 . 4_556 2.065(4)
Fe3 B11 . 4_556 2.128(5)
Fe3 B12 . . 2.167(6)
Fe4 Fe4 . 1_554 2.8751(2)
Fe4 Fe4 . 1_556 2.8751(2)
Fe4 B1 . . 2.317(5)
Fe4 B3 . . 1.974(6)
Fe4 B5 . 1_554 2.259(4)
Fe4 B5 . . 2.259(4)
Fe4 B7 . 1_554 2.230(5)
Fe4 B7 . . 2.230(5)
Fe4 B9 . . 2.230(5)
Fe4 B12 . 1_554 2.151(4)
Fe4 B12 . . 2.151(4)
B1 B2 . 3_545 1.711(8)
B1 B12 . 1_554 1.779(4)
B1 B12 . . 1.779(4)
B2 B2 . 2_565 1.830(8)
B2 B4 . . 1.813(8)
B2 B8 . . 1.677(7)
B3 B6 . 3_555 1.614(7)
B3 B7 . 1_554 1.826(5)
B3 B7 . . 1.826(5)
B3 B9 . . 1.844(8)
B4 B14 . 1_554 1.804(5)
B4 B14 . . 1.804(5)
B5 B9 . . 1.808(5)
B5 B9 . 1_556 1.808(5)
B5 B10 . 3_556 1.647(7)
B5 B11 . 4_556 1.730(8)
B6 B9 . 3_545 1.811(8)
B6 B13 . 1_554 1.818(4)
B6 B13 . . 1.818(4)
B7 B12 . . 1.807(8)
B7 B14 . . 1.834(9)
B8 B11 . 1_554 1.762(4)
B8 B11 . . 1.762(4)
B10 B11 . . 1.729(7)
B13 B14 . . 1.707(7)
